data_4512496
loop_
_publ_author_name
'Tidey, Jeremiah P.'
'O'Connor, Alice E'
'Markevich, Alexander'
'Bichoutskaia, Elena'
'Cavan, Joseph J. P.'
'Lawrance, Geoffrey A.'
'Wong, Henry L. S.'
'McMaster, Jonathan'
'Schr\"oder, Martin'
'Blake, Alexander J.'

_publ_section_title
;
 Epitaxial Retrieval of a Disappearing Polymorph.
;
_journal_issue 1
_journal_name_full 'Crystal growth &amp; design'
_journal_page_first 115
_journal_page_last 123
_journal_paper_doi 10.1021/cg500967w
_journal_volume 15
_journal_year 2015
_chemical_formula_moiety 'C6 H12 Cl2 O Pt S2'
_chemical_formula_sum 'C6 H12 Cl2 O Pt S2'
_chemical_formula_weight 430.27
_chemical_name_systematic
;
 ?
;
_space_group_crystal_system monoclinic
_space_group_IT_number 14
_space_group_name_Hall '-P 2ybc'
_space_group_name_H-M_alt 'P 1 21/c 1'
_symmetry_space_group_name_Hall '-P 2ybc'
_symmetry_space_group_name_H-M 'P 1 21/c 1'
_atom_sites_solution_hydrogens geom
_atom_sites_solution_primary direct
_atom_sites_solution_secondary difmap
_audit_creation_date 2014-06-02
_audit_creation_method
;
Olex2 1.2
(compiled 2014.03.20 svn.r2914 for OlexSys, GUI svn.r4816)
;
_cell_angle_alpha 90
_cell_angle_beta 91.5297(17)
_cell_angle_gamma 90
_cell_formula_units_Z 4
_cell_length_a 9.41666(18)
_cell_length_b 12.6646(2)
_cell_length_c 9.03759(16)
_cell_measurement_reflns_used 2644
_cell_measurement_temperature 293(2)
_cell_measurement_theta_max 27.9200
_cell_measurement_theta_min 3.5360
_cell_volume 1077.42(3)
_computing_cell_refinement
;
CrysAlisPro, Agilent Technologies,
Version 1.171.36.32 (release 02-08-2013 CrysAlis171 .NET)
(compiled Aug  2 2013,16:46:58)
;
_computing_data_collection
;
CrysAlisPro, Agilent Technologies,
Version 1.171.36.32 (release 02-08-2013 CrysAlis171 .NET)
(compiled Aug  2 2013,16:46:58)
;
_computing_data_reduction
;
CrysAlisPro, Agilent Technologies,
Version 1.171.36.32 (release 02-08-2013 CrysAlis171 .NET)
(compiled Aug  2 2013,16:46:58)
;
_computing_molecular_graphics 'Olex2 (Dolomanov et al., 2009)'
_computing_publication_material 'Olex2 (Dolomanov et al., 2009)'
_computing_structure_refinement 'ShelXL (Sheldrick, 2008)'
_computing_structure_solution 'ShelXS (Sheldrick, 2008)'
_diffrn_ambient_temperature 293(2)
_diffrn_detector_area_resol_mean 16.1592
_diffrn_measured_fraction_theta_full 0.996
_diffrn_measured_fraction_theta_max 0.894
_diffrn_measurement_device_type 'SuperNova, Single source at offset, Eos'
_diffrn_measurement_method '\w scans'
_diffrn_orient_matrix_UB_11 -0.0749633000
_diffrn_orient_matrix_UB_12 -0.0030553000
_diffrn_orient_matrix_UB_13 0.0045917000
_diffrn_orient_matrix_UB_21 -0.0048551000
_diffrn_orient_matrix_UB_22 -0.0166323000
_diffrn_orient_matrix_UB_23 -0.0748825000
_diffrn_orient_matrix_UB_31 0.0058555000
_diffrn_orient_matrix_UB_32 -0.0534133000
_diffrn_orient_matrix_UB_33 0.0230427000
_diffrn_radiation_monochromator mirror
_diffrn_radiation_type MoK\a
_diffrn_radiation_wavelength 0.71073
_diffrn_reflns_av_R_equivalents 0.0122
_diffrn_reflns_av_unetI/netI 0.0178
_diffrn_reflns_Laue_measured_fraction_full 0.996
_diffrn_reflns_Laue_measured_fraction_max 0.894
_diffrn_reflns_limit_h_max 12
_diffrn_reflns_limit_h_min -10
_diffrn_reflns_limit_k_max 15
_diffrn_reflns_limit_k_min -15
_diffrn_reflns_limit_l_max 7
_diffrn_reflns_limit_l_min -11
_diffrn_reflns_number 4083
_diffrn_reflns_point_group_measured_fraction_full 0.996
_diffrn_reflns_point_group_measured_fraction_max 0.894
_diffrn_reflns_theta_full 25.242
_diffrn_reflns_theta_max 28.113
_diffrn_reflns_theta_min 3.478
_diffrn_source 'SuperNova (Mo) X-ray Source'
_exptl_absorpt_coefficient_mu 13.859
_exptl_absorpt_correction_T_max 0.750
_exptl_absorpt_correction_T_min 0.460
_exptl_absorpt_correction_type gaussian
_exptl_absorpt_process_details
;
CrysAlisPro, Agilent Technologies,
Version 1.171.36.32 (release 02-08-2013 CrysAlis171 .NET)
(compiled Aug  2 2013,16:46:58)
Numerical absorption correction based on gaussian integration over
            a multifaceted crystal model
;
_exptl_crystal_colour 'pale green'
_exptl_crystal_density_diffrn 2.653
_exptl_crystal_density_method 'not measured'
_exptl_crystal_description rod
_exptl_crystal_F_000 800
_exptl_crystal_size_max 0.105
_exptl_crystal_size_mid 0.0362
_exptl_crystal_size_min 0.0242
_refine_diff_density_max 0.721
_refine_diff_density_min -0.421
_refine_diff_density_rms 0.090
_refine_ls_extinction_method none
_refine_ls_goodness_of_fit_ref 1.055
_refine_ls_hydrogen_treatment constr
_refine_ls_matrix_type full
_refine_ls_number_parameters 109
_refine_ls_number_reflns 2346
_refine_ls_number_restraints 0
_refine_ls_restrained_S_all 1.055
_refine_ls_R_factor_all 0.0182
_refine_ls_R_factor_gt 0.0153
_refine_ls_shift/su_max 0.003
_refine_ls_shift/su_mean 0.000
_refine_ls_structure_factor_coef Fsqd
_refine_ls_weighting_details
;
 w=1/[\s^2^(Fo^2^)+(0.0155P)^2^+0.4186P]
 where P=(Fo^2^+2Fc^2^)/3
;
_refine_ls_weighting_scheme calc
_refine_ls_wR_factor_gt 0.0353
_refine_ls_wR_factor_ref 0.0365
_reflns_Friedel_coverage 0.000
_reflns_number_gt 2152
_reflns_number_total 2346
_reflns_threshold_expression 'I > 2\s(I)'
_cod_data_source_file cg500967w_si_002.cif
_cod_data_source_block bPt
_cod_depositor_comments 'Adding full bibliography for 4512492--4512497.cif.'
_cod_original_cell_volume 1077.43(3)
_cod_database_code 4512496
_shelxl_version_number 2012-9
_chemical_oxdiff_formula 'C6 H12 Cl2 O1 Pt1 S2'
_chemical_oxdiff_usercomment
;
Repeat of PtCl29S2O_2 after upgrade as beam columnation test: 
same exposure times in full expt. as for pre-upgrade for direct comparison; 
crystal on mount at 90 deg. to previous expt; mounted in grease on micromount.
;
_shelx_space_group_comment
;
The symmetry employed for this shelxl refinement is uniquely defined
by the following loop, which should always be used as a source of
symmetry information in preference to the above space-group names.
They are only intended as comments.
;
_reflns_odcompleteness_completeness 99.48
_reflns_odcompleteness_iscentric 1
_reflns_odcompleteness_theta 26.32
_olex2_refinement_description
;
1. Fixed Uiso
 At 1.2 times of:
  All C(H,H) groups
2.a Secondary CH2 refined with riding coordinates:
 C6(H6A,H6B), C8(H8A,H8B), C9(H9A,H9B), C5(H5A,H5B), C2(H2A,H2B), C3(H3A,H3B)
;

loop_
_space_group_symop_operation_xyz
'x, y, z'
'-x, y+1/2, -z+1/2'
'-x, -y, -z'
'x, -y-1/2, z-1/2'

loop_
_atom_site_aniso_label
_atom_site_aniso_U_11
_atom_site_aniso_U_22
_atom_site_aniso_U_33
_atom_site_aniso_U_23
_atom_site_aniso_U_13
_atom_site_aniso_U_12
Pt1 0.0272(1) 0.0235(1) 0.0242(1) 0.0028(1) 0.0030(1) 0.0008(1)
Cl1 0.0574(5) 0.0254(4) 0.0492(5) 0.0088(3) 0.0068(4) -0.0016(3)
Cl2 0.0422(5) 0.0500(5) 0.0275(4) -0.0003(3) 0.0087(3) -0.0024(4)
S4 0.0343(4) 0.0276(4) 0.0278(4) -0.0007(3) 0.0072(3) 0.0045(3)
S7 0.0399(4) 0.0241(4) 0.0293(4) -0.0021(3) 0.0009(3) -0.0025(3)
O1 0.0453(13) 0.0312(12) 0.0388(13) -0.0029(9) 0.0039(10) 0.0062(9)
C2 0.0370(18) 0.0360(17) 0.0382(18) -0.0061(14) -0.0043(14) -0.0003(14)
C3 0.0446(19) 0.0342(17) 0.0324(17) -0.0090(14) 0.0006(14) 0.0016(14)
C5 0.050(2) 0.0358(17) 0.0308(17) 0.0081(13) 0.0157(15) -0.0016(14)
C6 0.0397(18) 0.0314(16) 0.0353(17) 0.0073(13) 0.0041(14) -0.0072(13)
C8 0.0417(19) 0.0281(16) 0.051(2) -0.0038(14) 0.0002(16) 0.0093(14)
C9 0.0362(18) 0.0381(18) 0.049(2) -0.0077(15) 0.0050(15) 0.0085(14)

loop_
_atom_site_label
_atom_site_type_symbol
_atom_site_thermal_displace_type
_atom_site_fract_x
_atom_site_fract_y
_atom_site_fract_z
_atom_site_occupancy
_atom_site_U_iso_or_equiv
_atom_site_calc_flag
_atom_site_refinement_flags
Pt1 Pt Uani 0.18094(2) 0.50622(2) 0.05536(2) 1.000 0.0249(1) d .
Cl1 Cl Uani 0.20586(9) 0.68814(6) 0.03724(9) 1.000 0.0439(3) d .
Cl2 Cl Uani 0.22974(9) 0.48049(6) -0.19306(9) 1.000 0.0398(3) d .
S4 S Uani 0.12850(8) 0.53091(6) 0.29480(8) 1.000 0.0298(2) d .
S7 S Uani 0.16946(8) 0.33023(6) 0.08645(8) 1.000 0.0311(2) d .
O1 O Uani 0.4165(2) 0.41147(16) 0.3224(2) 1.000 0.0384(7) d .
C2 C Uani 0.4250(3) 0.5233(2) 0.3239(4) 1.000 0.0372(10) d .
C3 C Uani 0.2933(3) 0.5694(3) 0.3894(3) 1.000 0.0371(10) d .
C5 C Uani 0.1032(4) 0.3975(2) 0.3703(3) 1.000 0.0386(10) d .
C6 C Uani 0.0662(3) 0.3188(2) 0.2509(3) 1.000 0.0354(10) d .
C8 C Uani 0.3466(3) 0.2808(2) 0.1419(4) 1.000 0.0403(11) d .
C9 C Uani 0.4572(3) 0.3601(3) 0.1903(4) 1.000 0.0410(11) d .
H2A H Uiso 0.43490 0.54920 0.22360 1.000 0.0450 c R
H2B H Uiso 0.50800 0.54530 0.38180 1.000 0.0450 c R
H3A H Uiso 0.30070 0.64580 0.38770 1.000 0.0440 c R
H3B H Uiso 0.28940 0.54780 0.49220 1.000 0.0440 c R
H5A H Uiso 0.18960 0.37530 0.42210 1.000 0.0460 c R
H5B H Uiso 0.02770 0.39920 0.44130 1.000 0.0460 c R
H6A H Uiso -0.03350 0.32690 0.22330 1.000 0.0420 c R
H6B H Uiso 0.07880 0.24830 0.29100 1.000 0.0420 c R
H8A H Uiso 0.33500 0.23110 0.22240 1.000 0.0480 c R
H8B H Uiso 0.38350 0.24150 0.05920 1.000 0.0480 c R
H9A H Uiso 0.54760 0.32480 0.20710 1.000 0.0490 c R
H9B H Uiso 0.46890 0.41210 0.11280 1.000 0.0490 c R

loop_
_atom_type_symbol
_atom_type_description
_atom_type_scat_dispersion_real
_atom_type_scat_dispersion_imag
_atom_type_scat_source
C C 0.0033 0.0016 ' International Tables Vol C Tables 4.2.6.8 and 6.1.1.4'
H H 0.0000 0.0000 ' International Tables Vol C Tables 4.2.6.8 and 6.1.1.4'
Cl Cl 0.1484 0.1585 ' International Tables Vol C Tables 4.2.6.8 and 6.1.1.4'
O O 0.0106 0.0060 ' International Tables Vol C Tables 4.2.6.8 and 6.1.1.4'
Pt Pt -1.7033 8.3905 ' International Tables Vol C Tables 4.2.6.8 and 6.1.1.4'
S S 0.1246 0.1234 ' International Tables Vol C Tables 4.2.6.8 and 6.1.1.4'

loop_
_exptl_crystal_face_index_h
_exptl_crystal_face_index_k
_exptl_crystal_face_index_l
_exptl_crystal_face_perp_dist
_exptl_oxdiff_crystal_face_indexfrac_h
_exptl_oxdiff_crystal_face_indexfrac_k
_exptl_oxdiff_crystal_face_indexfrac_l
_exptl_oxdiff_crystal_face_x
_exptl_oxdiff_crystal_face_y
_exptl_oxdiff_crystal_face_z
0 17 -4 0.0181 -0.0042 16.9647 -4.0026 -0.0699 0.0176 -0.9984
-13 1 0 0.0477 -12.9666 0.9670 -0.0356 0.9689 0.0495 -0.1284
0 -17 4 0.0181 0.0042 -16.9647 4.0026 0.0699 -0.0176 0.9984
13 -1 0 0.0547 12.9666 -0.9670 0.0356 -0.9689 -0.0495 0.1284
0 -5 -12 0.0111 0.0432 -4.9898 -11.9541 -0.0429 0.9779 -0.0087
0 5 12 0.0131 -0.0432 4.9898 11.9541 0.0429 -0.9779 0.0087

loop_
_geom_angle_atom_site_label_1
_geom_angle_atom_site_label_2
_geom_angle_atom_site_label_3
_geom_angle
_geom_angle_site_symmetry_3
_geom_angle_publ_flag
Cl1 Pt1 Pt1 97.06(2) 3_565 ?
Cl2 Pt1 Pt1 86.23(2) 3_565 ?
S4 Pt1 Pt1 92.51(2) 3_565 ?
S7 Pt1 Pt1 86.67(2) 3_565 ?
O1 Pt1 Pt1 141.33(4) 3_565 ?
Cl1 Pt1 O1 109.28(4) . ?
Cl2 Pt1 O1 119.12(4) . ?
S4 Pt1 O1 61.95(4) . ?
S7 Pt1 O1 66.43(4) . ?
Cl1 Pt1 Cl2 92.75(3) . yes
Cl1 Pt1 S4 87.43(3) . yes
Cl1 Pt1 S7 175.71(3) . yes
Cl2 Pt1 S4 178.74(3) . yes
Cl2 Pt1 S7 89.61(3) . yes
S4 Pt1 S7 90.29(3) . yes
Pt1 S4 C3 106.41(9) . yes
Pt1 S4 C5 105.22(9) . yes
C3 S4 C5 100.90(16) . yes
Pt1 S7 C6 102.20(9) . yes
Pt1 S7 C8 108.97(9) . yes
C6 S7 C8 104.67(14) . yes
C2 O1 C9 116.7(2) . yes
O1 C2 C3 110.1(2) . yes
S4 C3 C2 114.4(2) . yes
S4 C5 C6 111.87(19) . yes
S7 C6 C5 114.8(2) . yes
S7 C8 C9 117.9(2) . yes
O1 C9 C8 110.5(2) . yes
O1 C2 H2A 110.00 . no
O1 C2 H2B 110.00 . no
C3 C2 H2A 110.00 . no
C3 C2 H2B 110.00 . no
H2A C2 H2B 108.00 . no
S4 C3 H3A 109.00 . no
S4 C3 H3B 109.00 . no
C2 C3 H3A 109.00 . no
C2 C3 H3B 109.00 . no
H3A C3 H3B 108.00 . no
S4 C5 H5A 109.00 . no
S4 C5 H5B 109.00 . no
C6 C5 H5A 109.00 . no
C6 C5 H5B 109.00 . no
H5A C5 H5B 108.00 . no
S7 C6 H6A 109.00 . no
S7 C6 H6B 109.00 . no
C5 C6 H6A 109.00 . no
C5 C6 H6B 109.00 . no
H6A C6 H6B 108.00 . no
S7 C8 H8A 108.00 . no
S7 C8 H8B 108.00 . no
C9 C8 H8A 108.00 . no
C9 C8 H8B 108.00 . no
H8A C8 H8B 107.00 . no
O1 C9 H9A 110.00 . no
O1 C9 H9B 110.00 . no
C8 C9 H9A 110.00 . no
C8 C9 H9B 110.00 . no
H9A C9 H9B 108.00 . no

loop_
_geom_bond_atom_site_label_1
_geom_bond_atom_site_label_2
_geom_bond_distance
_geom_bond_site_symmetry_2
_geom_bond_publ_flag
Pt1 Pt1 3.5294(2) 3_565 ?
Pt1 Cl1 2.3221(8) . yes
Pt1 Cl2 2.3266(8) . yes
Pt1 S4 2.2542(7) . yes
Pt1 S7 2.2494(8) . yes
Pt1 O1 3.450(2) . ?
S4 C3 1.818(3) . yes
S4 C5 1.840(3) . yes
S7 C6 1.804(3) . yes
S7 C8 1.839(3) . yes
O1 C2 1.419(3) . yes
O1 C9 1.421(4) . yes
C2 C3 1.506(4) . no
C5 C6 1.503(4) . no
C8 C9 1.503(4) . no
C2 H2A 0.9700 . no
C2 H2B 0.9700 . no
C3 H3A 0.9700 . no
C3 H3B 0.9700 . no
C5 H5A 0.9700 . no
C5 H5B 0.9700 . no
C6 H6A 0.9700 . no
C6 H6B 0.9700 . no
C8 H8A 0.9700 . no
C8 H8B 0.9700 . no
C9 H9A 0.9700 . no
C9 H9B 0.9700 . no

loop_
_geom_torsion_atom_site_label_1
_geom_torsion_atom_site_label_2
_geom_torsion_atom_site_label_3
_geom_torsion_atom_site_label_4
_geom_torsion
O1 C2 C3 S4 -57.4(3)
C5 S4 C3 C2 78.9(2)
C3 S4 C5 C6 -133.2(2)
S4 C5 C6 S7 43.3(3)
C8 S7 C6 C5 72.3(2)
C6 S7 C8 C9 -95.4(3)
S7 C8 C9 O1 64.7(3)
C2 O1 C9 C8 -131.2(3)
C9 O1 C2 C3 135.3(3)
Cl1 Pt1 S4 C3 -71.33(13)
Cl1 Pt1 S4 C5 -177.85(13)
S7 Pt1 S4 C3 105.03(13)
S7 Pt1 S4 C5 -1.50(13)
Cl2 Pt1 S7 C6 -158.62(10)
Cl2 Pt1 S7 C8 91.00(12)
S4 Pt1 S7 C6 20.12(10)
S4 Pt1 S7 C8 -90.26(12)
Pt1 S4 C3 C2 -30.7(3)
Pt1 S4 C5 C6 -22.7(3)
Pt1 S7 C6 C5 -41.3(2)
Pt1 S7 C8 C9 13.4(3)
